data_1519059
loop_
_publ_author_name
'Brian A. Adair'
'Graciela Diaz de Delgado'
'J. Miguel Delgado'
'Anthony K. Cheetham'

_publ_section_title
;
 On the synthesis and characterization of open-framework antimony(III)
 diphosphonates
;
_journal_name_full 'Solid State Sciences'
_journal_page_first 119
_journal_page_last 126
_journal_volume 2
_journal_year 2000
_chemical_formula_sum 'C3 H7 O6 P2 Sb'
_chemical_formula_weight 322.791
_space_group_IT_number 14
_symmetry_cell_setting monoclinic
_symmetry_Int_Tables_number 14
_symmetry_space_group_name_Hall '-P 2ybc'
_symmetry_space_group_name_H-M 'P 1 21/c 1'
_cell_angle_alpha 90
_cell_angle_beta 103.87(4)
_cell_angle_gamma 90
_cell_formula_units_Z 2
_cell_length_a 4.6635(6)
_cell_length_b 19.545(2)
_cell_length_c 8.7608(1)
_cell_volume 775.25(18)
_diffrn_ambient_temperature 293
_diffrn_radiation_probe x-ray
_diffrn_radiation_type MoK\a
_diffrn_radiation_wavelength 0.71073
_refine_ls_R_factor_gt 0.0352
_cod_data_source_file SSS-2000-2-119-126-3.cif
_cod_data_source_block diphosphonates-3
_cod_depositor_comments
;
No atomic coordinates provided in the paper.
See CCDC quoting the article details and the 
deposition number CCDC 135270
;
_cod_original_cell_volume 755.80(8)
_cod_original_sg_symbol_H-M 'P 21/c'
_cod_database_code 1519059

loop_
_symmetry_equiv_pos_site_id
_symmetry_equiv_pos_as_xyz
1 x,y,z
2 -x,1/2+y,1/2-z
3 -x,-y,-z
4 x,1/2-y,1/2+z

loop_
_atom_site_label
_atom_site_type_symbol
_atom_site_fract_x
_atom_site_fract_y
_atom_site_fract_z
_atom_site_U_iso_or_equiv
? ? ? ? ? ?
